data_4303682
loop_
_publ_author_name
'Margaret-Jane Crawford'
'Arkady Ellern'
'Konstantin Karaghiosoff'
'Peter Mayer'

_publ_contact_author_address
;
Department Chemie
Ludwig-Maximilians Universit\"at
Butenandtstra\&se 5-13 (Haus D)
D-81377 M\"unchen
Bundesrepublik Deutschland
;
_publ_contact_author_email mjc@cup.uni-muenchen.de
_publ_contact_author_fax +49-89-2180-77492
_publ_contact_author_name 'M.-J. Crawford'
_publ_contact_author_phone +49-89-2180-77491
_publ_section_title
;
Nitrate and Perchlorate Complexes of Uranium(IV)
;
_journal_name_full 'Inorganic Chemistry'
_journal_page_first 10877
_journal_page_last 10879
_journal_paper_doi 10.1021/ic901386y
_journal_volume 48
_journal_year 2009
_chemical_formula_moiety 'U 6(N O3), 2(N C12 H28)'
_chemical_formula_sum 'C24 H56 N8 O18 U'
_chemical_formula_weight 982.773
_space_group_IT_number 14
_symmetry_cell_setting monoclinic
_symmetry_Int_Tables_number 14
_symmetry_space_group_name_Hall '-P 2yn'
_symmetry_space_group_name_H-M 'P 1 21/n 1'
_atom_sites_solution_hydrogens geom
_atom_sites_solution_primary direct
_atom_sites_solution_secondary difmap
_audit_author_name 'P. Mayer'
_audit_block_code U_NO3_nPr4N_dx074_klapoetke
_audit_creation_date
;
'Tue Sep 09 15:31:57 2008'
;
_audit_creation_method 'form98_non/compatible with shelxl97-2'
_audit_update_record 10-Sep-08
_cell_angle_alpha 90.00
_cell_angle_beta 90.6269(14)
_cell_angle_gamma 90.00
_cell_formula_units_Z 4
_cell_length_a 14.6953(2)
_cell_length_b 15.8043(2)
_cell_length_c 16.8333(3)
_cell_measurement_reflns_used 9165
_cell_measurement_temperature 200(2)
_cell_measurement_theta_max 26.2494
_cell_measurement_theta_min 3.7804
_cell_volume 3909.28(10)
_computing_cell_refinement
;
CrysAlis RED, Oxford Diffraction Ltd.,
Version 1.171.32.5 (release 08-05-2007 CrysAlis171 .NET)
(compiled May  8 2007,13:10:02)
;
_computing_data_collection
;
CrysAlis CCD, Oxford Diffraction Ltd.,
Version 1.171.32.5 (release 08-05-2007 CrysAlis171 .NET)
(compiled May  8 2007,13:10:02)
;
_computing_data_reduction
;
CrysAlis RED, Oxford Diffraction Ltd.,
Version 1.171.32.5 (release 08-05-2007 CrysAlis171 .NET)
(compiled May  8 2007,13:10:02)
;
_computing_structure_refinement 'SHELXL-97 (G. M. Sheldrick. University of G\"ottingen, 97-2 version)'
_computing_structure_solution
;
A. Altomare, M. C. Burla, M. Camalli, G. L. Cascarano, C. Giacovazzo, A.
Guagliardi, A. G. G. Moliterni, G. Polidori, R. Spagna: SIR97: a new tool for
crystal structure determination and refinement; J. Appl. Crystallogr. 1999,
32, 115-119.
;
_diffrn_ambient_temperature 200(2)
_diffrn_detector_area_resol_mean 15.9809
_diffrn_measured_fraction_theta_full 0.990
_diffrn_measured_fraction_theta_max 0.990
_diffrn_measurement_details
;
  1 omega   -1.00  103.00   1.0000    8.0000
omega____ theta____ kappa____ phi______ omega'___ theta'___ frames
    -       32.0000   79.0000    0.0000    0.0000    0.0000 104

  2 omega   -1.00  103.00   1.0000    8.0000
omega____ theta____ kappa____ phi______ omega'___ theta'___ frames
    -       32.0000   79.0000  120.0000    0.0000    0.0000 104

  3 omega  -65.00   39.00   1.0000    8.0000
omega____ theta____ kappa____ phi______ omega'___ theta'___ frames
    -      -32.0000   80.0000  250.0000    0.0000    0.0000 104

;
_diffrn_measurement_device 'CCD camera on \k-goniostat'
_diffrn_measurement_device_type 'Oxford XCalibur'
_diffrn_measurement_method omega-scans
_diffrn_orient_matrix_UB_11 -0.0233751354
_diffrn_orient_matrix_UB_12 0.0391318250
_diffrn_orient_matrix_UB_13 -0.0031954166
_diffrn_orient_matrix_UB_21 -0.0326329195
_diffrn_orient_matrix_UB_22 -0.0190067736
_diffrn_orient_matrix_UB_23 -0.0256998042
_diffrn_orient_matrix_UB_31 -0.0268621840
_diffrn_orient_matrix_UB_32 -0.0109601102
_diffrn_orient_matrix_UB_33 0.0332477470
_diffrn_radiation_collimation '0.5 mm collimator'
_diffrn_radiation_monochromator graphite
_diffrn_radiation_source 'fine-focus sealed tube'
_diffrn_radiation_type MoK\a
_diffrn_radiation_wavelength 0.71073
_diffrn_reflns_av_R_equivalents 0.0486
_diffrn_reflns_av_sigmaI/netI 0.0686
_diffrn_reflns_limit_h_max 18
_diffrn_reflns_limit_h_min -11
_diffrn_reflns_limit_k_max 19
_diffrn_reflns_limit_k_min -18
_diffrn_reflns_limit_l_max 20
_diffrn_reflns_limit_l_min -19
_diffrn_reflns_number 20116
_diffrn_reflns_theta_full 26.34
_diffrn_reflns_theta_max 26.34
_diffrn_reflns_theta_min 3.79
_diffrn_source_current 45_mA
_diffrn_source_power 2.48_kW
_diffrn_source_type 'Spellman generator'
_diffrn_source_voltage 55_kV
_exptl_absorpt_coefficient_mu 4.231
_exptl_absorpt_correction_T_max 0.5706
_exptl_absorpt_correction_T_min 0.4357
_exptl_absorpt_correction_type numerical
_exptl_absorpt_process_details
;
Crystal faces optimized with XShape, rev. 1.02, STOE (Darmstadt, Germany)
Absorption correction with XRed, rev 1.09, STOE (Darmstadt, Germany)
;
_exptl_crystal_colour yellow
_exptl_crystal_density_diffrn 1.66983(4)
_exptl_crystal_density_method 'not measured'
_exptl_crystal_description block
_exptl_crystal_F_000 1968
_exptl_crystal_size_max 0.23
_exptl_crystal_size_mid 0.20
_exptl_crystal_size_min 0.15
_refine_diff_density_max 1.358
_refine_diff_density_min -2.159
_refine_diff_density_rms 0.117
_refine_ls_extinction_method none
_refine_ls_goodness_of_fit_ref 0.951
_refine_ls_hydrogen_treatment constr
_refine_ls_matrix_type full
_refine_ls_number_parameters 468
_refine_ls_number_reflns 7882
_refine_ls_number_restraints 0
_refine_ls_restrained_S_all 0.951
_refine_ls_R_factor_all 0.0554
_refine_ls_R_factor_gt 0.0281
_refine_ls_shift/su_max 0.001
_refine_ls_shift/su_mean 0.000
_refine_ls_structure_factor_coef Fsqd
_refine_ls_weighting_details 'calc w=1/[\s^2^(Fo^2^)+(0.0278P)^2^+0.0000P] where P=(Fo^2^+2Fc^2^)/3'
_refine_ls_weighting_scheme calc
_refine_ls_wR_factor_gt 0.0565
_refine_ls_wR_factor_ref 0.0661
_reflns_number_gt 5554
_reflns_number_total 7882
_reflns_threshold_expression >2sigma(I)
_cod_data_source_file ic901386y_si_001_2.cif
_cod_data_source_block dx074
_cod_original_sg_symbol_H-M 'P 21/n'
_cod_database_code 4303682

loop_
_symmetry_equiv_pos_as_xyz
'x, y, z'
'-x+1/2, y+1/2, -z+1/2'
'-x, -y, -z'
'x-1/2, -y-1/2, z-1/2'

loop_
_atom_site_label
_atom_site_type_symbol
_atom_site_fract_x
_atom_site_fract_y
_atom_site_fract_z
_atom_site_U_iso_or_equiv
_atom_site_adp_type
_atom_site_occupancy
_atom_site_symmetry_multiplicity
_atom_site_calc_flag
_atom_site_refinement_flags
_atom_site_disorder_assembly
_atom_site_disorder_group
U U 0.999895(11) 0.236275(10) 0.219324(9) 0.02360(6) Uani 1 1 d . . .
O1 O 0.9965(2) 0.24984(19) 0.07041(16) 0.0356(8) Uani 1 1 d . . .
O2 O 0.9853(2) 0.12272(19) 0.11504(18) 0.0373(8) Uani 1 1 d . . .
O3 O 0.9708(3) 0.1467(2) -0.01199(19) 0.0509(10) Uani 1 1 d . . .
O4 O 0.8426(2) 0.2257(2) 0.16092(18) 0.0372(8) Uani 1 1 d . . .
O5 O 0.8751(2) 0.1331(2) 0.25040(18) 0.0371(8) Uani 1 1 d . . .
O6 O 0.7436(2) 0.1275(3) 0.1893(2) 0.0547(10) Uani 1 1 d . . .
O7 O 1.0593(2) 0.09641(19) 0.26716(18) 0.0359(8) Uani 1 1 d . . .
O8 O 1.0087(2) 0.1771(2) 0.35970(17) 0.0368(8) Uani 1 1 d . . .
O9 O 1.0565(2) 0.0510(2) 0.3897(2) 0.0512(10) Uani 1 1 d . . .
O10 O 1.0182(2) 0.34793(19) 0.32324(18) 0.0318(7) Uani 1 1 d . . .
O11 O 0.8817(2) 0.2978(2) 0.31079(18) 0.0354(8) Uani 1 1 d . . .
O12 O 0.9115(3) 0.3920(2) 0.4015(2) 0.0552(11) Uani 1 1 d . . .
O13 O 1.1578(2) 0.24824(17) 0.27679(17) 0.0305(7) Uani 1 1 d . . .
O14 O 1.1501(2) 0.19701(19) 0.15787(18) 0.0324(7) Uani 1 1 d . . .
O15 O 1.2828(2) 0.2142(2) 0.2160(2) 0.0450(9) Uani 1 1 d . . .
O16 O 0.9440(2) 0.37780(19) 0.16970(18) 0.0335(8) Uani 1 1 d . . .
O17 O 1.0890(2) 0.36197(18) 0.16821(18) 0.0324(7) Uani 1 1 d . . .
O18 O 1.0291(3) 0.4756(2) 0.1179(2) 0.0492(10) Uani 1 1 d . . .
N1 N 0.9848(3) 0.1715(3) 0.0551(2) 0.0349(10) Uani 1 1 d . . .
N2 N 0.8169(3) 0.1608(3) 0.1999(2) 0.0363(10) Uani 1 1 d . . .
N3 N 1.0421(3) 0.1065(3) 0.3405(2) 0.0339(10) Uani 1 1 d . . .
N4 N 0.9352(3) 0.3478(3) 0.3471(2) 0.0361(10) Uani 1 1 d . . .
N5 N 1.2004(3) 0.2198(2) 0.2167(2) 0.0302(9) Uani 1 1 d . . .
N6 N 1.0217(3) 0.4073(2) 0.1505(2) 0.0324(9) Uani 1 1 d . . .
N7 N 0.7480(2) 0.0302(2) 0.4556(2) 0.0278(9) Uani 1 1 d . . .
N8 N 0.7389(2) 0.0221(2) -0.09531(19) 0.0228(8) Uani 1 1 d . . .
C1 C 0.7679(3) -0.0200(3) 0.3804(2) 0.0309(11) Uani 1 1 d . . .
H1A H 0.7129 -0.0529 0.3659 0.037 Uiso 1 1 calc R . .
H1B H 0.7793 0.0205 0.3368 0.037 Uiso 1 1 calc R . .
C2 C 0.8477(4) -0.0802(3) 0.3860(3) 0.0387(12) Uani 1 1 d . . .
H2A H 0.8411 -0.1170 0.4332 0.046 Uiso 1 1 calc R . .
H2B H 0.9049 -0.0476 0.3922 0.046 Uiso 1 1 calc R . .
C3 C 0.8520(4) -0.1341(4) 0.3118(3) 0.0525(15) Uani 1 1 d . . .
H3A H 0.7962 -0.1677 0.3068 0.079 Uiso 1 1 calc R . .
H3B H 0.9047 -0.1721 0.3155 0.079 Uiso 1 1 calc R . .
H3C H 0.8580 -0.0975 0.2652 0.079 Uiso 1 1 calc R . .
C4 C 0.7355(3) -0.0284(3) 0.5265(3) 0.0327(11) Uani 1 1 d . . .
H4A H 0.7957 -0.0521 0.5413 0.039 Uiso 1 1 calc R . .
H4B H 0.7145 0.0060 0.5719 0.039 Uiso 1 1 calc R . .
C5 C 0.6699(4) -0.1010(3) 0.5150(3) 0.0371(12) Uani 1 1 d . . .
H5A H 0.6868 -0.1342 0.4675 0.044 Uiso 1 1 calc R . .
H5B H 0.6074 -0.0790 0.5068 0.044 Uiso 1 1 calc R . .
C6 C 0.6734(4) -0.1573(3) 0.5886(3) 0.0483(14) Uani 1 1 d . . .
H6A H 0.7365 -0.1740 0.5996 0.072 Uiso 1 1 calc R . .
H6B H 0.6362 -0.2079 0.5794 0.072 Uiso 1 1 calc R . .
H6C H 0.6497 -0.1260 0.6342 0.072 Uiso 1 1 calc R . .
C7 C 0.8277(3) 0.0883(3) 0.4728(3) 0.0350(11) Uani 1 1 d . . .
H7A H 0.8397 0.1217 0.4242 0.042 Uiso 1 1 calc R . .
H7B H 0.8820 0.0528 0.4832 0.042 Uiso 1 1 calc R . .
C8 C 0.8177(4) 0.1493(3) 0.5415(3) 0.0447(13) Uani 1 1 d . . .
H8A H 0.7631 0.1849 0.5329 0.054 Uiso 1 1 calc R . .
H8B H 0.8096 0.1172 0.5914 0.054 Uiso 1 1 calc R . .
C9 C 0.9004(4) 0.2048(3) 0.5489(3) 0.0542(15) Uani 1 1 d . . .
H9A H 0.9547 0.1694 0.5554 0.081 Uiso 1 1 calc R . .
H9B H 0.8943 0.2419 0.5952 0.081 Uiso 1 1 calc R . .
H9C H 0.9062 0.2393 0.5008 0.081 Uiso 1 1 calc R . .
C10 C 0.6607(3) 0.0805(3) 0.4426(3) 0.0324(11) Uani 1 1 d . . .
H10A H 0.6111 0.0403 0.4295 0.039 Uiso 1 1 calc R . .
H10B H 0.6449 0.1086 0.4931 0.039 Uiso 1 1 calc R . .
C11 C 0.6641(4) 0.1473(3) 0.3777(3) 0.0491(14) Uani 1 1 d . . .
H11A H 0.7111 0.1900 0.3911 0.059 Uiso 1 1 calc R . .
H11B H 0.6805 0.1206 0.3266 0.059 Uiso 1 1 calc R . .
C12 C 0.5731(4) 0.1894(3) 0.3698(3) 0.0488(14) Uani 1 1 d . . .
H12A H 0.5262 0.1464 0.3600 0.073 Uiso 1 1 calc R . .
H12B H 0.5741 0.2293 0.3253 0.073 Uiso 1 1 calc R . .
H12C H 0.5595 0.2198 0.4190 0.073 Uiso 1 1 calc R . .
C13 C 0.7549(3) -0.0430(3) -0.0304(3) 0.0301(11) Uani 1 1 d . . .
H13A H 0.7695 -0.0978 -0.0558 0.036 Uiso 1 1 calc R . .
H13B H 0.6975 -0.0505 -0.0010 0.036 Uiso 1 1 calc R . .
C14 C 0.8304(3) -0.0217(3) 0.0289(3) 0.0432(13) Uani 1 1 d . . .
H14A H 0.8898 -0.0212 0.0017 0.052 Uiso 1 1 calc R . .
H14B H 0.8199 0.0353 0.0515 0.052 Uiso 1 1 calc R . .
C15 C 0.8320(4) -0.0867(5) 0.0949(4) 0.095(3) Uani 1 1 d . . .
H15A H 0.7773 -0.0805 0.1272 0.143 Uiso 1 1 calc R . .
H15B H 0.8862 -0.0781 0.1283 0.143 Uiso 1 1 calc R . .
H15C H 0.8334 -0.1436 0.0718 0.143 Uiso 1 1 calc R . .
C16 C 0.6688(3) -0.0123(3) -0.1545(2) 0.0303(11) Uani 1 1 d . . .
H16A H 0.6518 0.0343 -0.1909 0.036 Uiso 1 1 calc R . .
H16B H 0.6991 -0.0562 -0.1867 0.036 Uiso 1 1 calc R . .
C17 C 0.5822(3) -0.0499(3) -0.1228(3) 0.0363(12) Uani 1 1 d . . .
H17A H 0.5489 -0.0066 -0.0921 0.044 Uiso 1 1 calc R . .
H17B H 0.5970 -0.0976 -0.0868 0.044 Uiso 1 1 calc R . .
C18 C 0.5233(4) -0.0809(3) -0.1908(3) 0.0499(14) Uani 1 1 d . . .
H18A H 0.5068 -0.0331 -0.2251 0.075 Uiso 1 1 calc R . .
H18B H 0.4679 -0.1067 -0.1697 0.075 Uiso 1 1 calc R . .
H18C H 0.5568 -0.1230 -0.2216 0.075 Uiso 1 1 calc R . .
C19 C 0.8285(3) 0.0335(3) -0.1388(2) 0.0290(10) Uani 1 1 d . . .
H19A H 0.8737 0.0577 -0.1011 0.035 Uiso 1 1 calc R . .
H19B H 0.8509 -0.0231 -0.1547 0.035 Uiso 1 1 calc R . .
C20 C 0.8249(4) 0.0892(3) -0.2120(3) 0.0414(13) Uani 1 1 d . . .
H20A H 0.7962 0.0580 -0.2567 0.050 Uiso 1 1 calc R . .
H20B H 0.7879 0.1402 -0.2013 0.050 Uiso 1 1 calc R . .
C21 C 0.9202(4) 0.1148(3) -0.2337(3) 0.0449(13) Uani 1 1 d . . .
H21A H 0.9475 0.1475 -0.1901 0.067 Uiso 1 1 calc R . .
H21B H 0.9183 0.1496 -0.2820 0.067 Uiso 1 1 calc R . .
H21C H 0.9569 0.0641 -0.2433 0.067 Uiso 1 1 calc R . .
C22 C 0.7114(3) 0.1072(3) -0.0616(2) 0.0271(10) Uani 1 1 d . . .
H22A H 0.7670 0.1346 -0.0401 0.032 Uiso 1 1 calc R . .
H22B H 0.6895 0.1426 -0.1064 0.032 Uiso 1 1 calc R . .
C23 C 0.6402(3) 0.1101(3) 0.0021(3) 0.0323(11) Uani 1 1 d . . .
H23A H 0.6602 0.0762 0.0485 0.039 Uiso 1 1 calc R . .
H23B H 0.5822 0.0863 -0.0183 0.039 Uiso 1 1 calc R . .
C24 C 0.6271(4) 0.2017(3) 0.0261(3) 0.0432(13) Uani 1 1 d . . .
H24A H 0.6847 0.2245 0.0466 0.065 Uiso 1 1 calc R . .
H24B H 0.5808 0.2051 0.0675 0.065 Uiso 1 1 calc R . .
H24C H 0.6073 0.2347 -0.0202 0.065 Uiso 1 1 calc R . .

loop_
_atom_site_aniso_label
_atom_site_aniso_U_11
_atom_site_aniso_U_22
_atom_site_aniso_U_33
_atom_site_aniso_U_23
_atom_site_aniso_U_13
_atom_site_aniso_U_12
U 0.02498(9) 0.02690(9) 0.01892(8) -0.00135(7) -0.00024(6) 0.00043(9)
O1 0.045(2) 0.042(2) 0.0204(16) 0.0024(13) 0.0008(14) -0.0038(16)
O2 0.053(2) 0.0291(18) 0.0293(19) -0.0047(14) 0.0002(16) -0.0053(16)
O3 0.075(3) 0.059(2) 0.0190(19) -0.0137(16) -0.0063(17) -0.014(2)
O4 0.0379(19) 0.047(2) 0.0264(17) 0.0052(15) -0.0049(14) -0.0036(17)
O5 0.039(2) 0.045(2) 0.0271(19) 0.0036(14) -0.0043(15) -0.0061(17)
O6 0.037(2) 0.086(3) 0.041(2) -0.0010(19) -0.0044(17) -0.027(2)
O7 0.043(2) 0.0356(19) 0.0289(19) 0.0020(13) 0.0029(15) 0.0037(16)
O8 0.044(2) 0.043(2) 0.0230(18) -0.0004(14) -0.0016(15) -0.0013(18)
O9 0.053(2) 0.051(2) 0.050(2) 0.0267(18) -0.0122(18) -0.0012(19)
O10 0.0279(19) 0.0377(19) 0.0300(19) -0.0082(13) 0.0034(14) 0.0002(15)
O11 0.0243(18) 0.045(2) 0.037(2) -0.0090(15) -0.0012(14) 0.0006(16)
O12 0.049(2) 0.069(3) 0.047(2) -0.0307(19) 0.0168(18) 0.004(2)
O13 0.0286(17) 0.0335(19) 0.0296(17) -0.0069(13) 0.0006(13) 0.0073(14)
O14 0.0332(19) 0.0339(18) 0.0301(18) -0.0075(13) -0.0011(14) 0.0023(15)
O15 0.027(2) 0.051(2) 0.057(2) -0.0060(16) 0.0047(16) 0.0043(17)
O16 0.0265(19) 0.0394(19) 0.0344(19) 0.0017(14) -0.0006(15) 0.0054(16)
O17 0.031(2) 0.0266(17) 0.039(2) -0.0001(13) -0.0001(15) 0.0035(15)
O18 0.062(3) 0.031(2) 0.055(2) 0.0126(16) 0.0053(19) 0.0026(18)
N1 0.039(3) 0.037(2) 0.029(2) -0.0021(18) 0.0024(18) -0.005(2)
N2 0.030(2) 0.054(3) 0.024(2) -0.0058(19) 0.0046(18) -0.007(2)
N3 0.025(2) 0.043(3) 0.034(3) 0.0065(19) 0.0002(18) 0.000(2)
N4 0.036(3) 0.044(3) 0.028(2) -0.0084(18) 0.0049(19) 0.006(2)
N5 0.027(2) 0.026(2) 0.038(2) 0.0017(16) 0.0047(18) 0.0010(18)
N6 0.041(3) 0.026(2) 0.030(2) 0.0011(16) 0.0043(19) 0.005(2)
N7 0.027(2) 0.038(2) 0.019(2) 0.0048(15) -0.0006(16) -0.0070(17)
N8 0.029(2) 0.0216(19) 0.0183(19) 0.0011(14) 0.0017(15) 0.0029(16)
C1 0.040(3) 0.034(3) 0.019(2) -0.0011(18) 0.007(2) -0.007(2)
C2 0.047(3) 0.035(3) 0.034(3) 0.000(2) 0.008(2) -0.001(3)
C3 0.055(4) 0.060(4) 0.042(3) -0.009(3) 0.010(3) -0.001(3)
C4 0.036(3) 0.038(3) 0.024(3) 0.0073(19) 0.000(2) -0.006(2)
C5 0.042(3) 0.038(3) 0.031(3) 0.009(2) 0.001(2) -0.007(2)
C6 0.056(4) 0.043(3) 0.046(3) 0.020(2) 0.011(3) 0.002(3)
C7 0.037(3) 0.035(3) 0.033(3) -0.002(2) 0.004(2) -0.011(2)
C8 0.043(3) 0.053(3) 0.038(3) -0.010(2) 0.006(2) -0.014(3)
C9 0.068(4) 0.052(3) 0.043(3) -0.009(2) 0.005(3) -0.028(3)
C10 0.031(3) 0.036(3) 0.030(3) 0.0085(19) 0.001(2) 0.000(2)
C11 0.053(4) 0.053(3) 0.041(3) 0.013(2) 0.002(3) 0.006(3)
C12 0.059(4) 0.045(3) 0.043(3) 0.003(2) -0.003(3) 0.015(3)
C13 0.030(3) 0.027(3) 0.033(3) 0.0111(18) 0.005(2) 0.006(2)
C14 0.030(3) 0.070(4) 0.029(3) 0.016(2) -0.005(2) 0.010(3)
C15 0.047(4) 0.167(8) 0.073(5) 0.081(5) -0.007(3) 0.000(5)
C16 0.035(3) 0.031(3) 0.024(3) -0.0024(18) -0.002(2) -0.005(2)
C17 0.042(3) 0.033(3) 0.033(3) -0.001(2) -0.002(2) -0.011(2)
C18 0.048(3) 0.052(3) 0.049(3) 0.002(3) -0.012(3) -0.017(3)
C19 0.033(3) 0.029(3) 0.025(2) 0.0004(18) 0.002(2) 0.000(2)
C20 0.048(3) 0.046(3) 0.030(3) 0.012(2) 0.010(2) 0.001(3)
C21 0.051(4) 0.049(3) 0.035(3) 0.013(2) 0.006(2) -0.005(3)
C22 0.032(3) 0.027(2) 0.022(2) -0.0027(17) 0.000(2) 0.003(2)
C23 0.036(3) 0.033(3) 0.028(3) -0.0071(19) 0.003(2) 0.004(2)
C24 0.057(4) 0.038(3) 0.034(3) -0.010(2) -0.001(2) 0.017(3)

loop_
_atom_type_symbol
_atom_type_description
_atom_type_scat_dispersion_real
_atom_type_scat_dispersion_imag
_atom_type_scat_source
C C 0.0033 0.0016 'International Tables Vol C Tables 4.2.6.8 and 6.1.1.4'
H H 0.0000 0.0000 'International Tables Vol C Tables 4.2.6.8 and 6.1.1.4'
N N 0.0061 0.0033 'International Tables Vol C Tables 4.2.6.8 and 6.1.1.4'
O O 0.0106 0.0060 'International Tables Vol C Tables 4.2.6.8 and 6.1.1.4'
U U -9.6767 9.6646 'International Tables Vol C Tables 4.2.6.8 and 6.1.1.4'

loop_
_exptl_crystal_face_index_h
_exptl_crystal_face_index_k
_exptl_crystal_face_index_l
_exptl_crystal_face_perp_dist
3 -5 -3 0.1106
-14 14 9 0.1402
16 10 11 0.1075
-17 -10 -9 0.1027
-5 -1 23 0.0839
6 2 -23 0.0971
13 -8 16 0.0580
11 17 -17 0.1745
-3 -22 -5 0.1016
-14 10 -13 0.1490
-9 -22 -16 0.0875
5 22 -16 0.1841
-6 7 10 0.1294
9 28 13 0.1406

loop_
_geom_angle_atom_site_label_1
_geom_angle_atom_site_label_2
_geom_angle_atom_site_label_3
_geom_angle
_geom_angle_site_symmetry_1
_geom_angle_site_symmetry_3
_geom_angle_publ_flag
O10 U O7 111.33(10) . . ?
O10 U O4 114.44(10) . . ?
O7 U O4 112.55(11) . . ?
O10 U O13 65.46(10) . . ?
O7 U O13 68.01(10) . . ?
O4 U O13 179.36(10) . . ?
O10 U O5 112.71(10) . . ?
O7 U O5 67.25(11) . . ?
O4 U O5 50.70(10) . . ?
O13 U O5 129.94(10) . . ?
O10 U O1 129.69(10) . . ?
O7 U O1 113.48(10) . . ?
O4 U O1 66.84(10) . . ?
O13 U O1 112.70(10) . . ?
O5 U O1 104.83(10) . . ?
O10 U O2 178.64(11) . . ?
O7 U O2 67.80(10) . . ?
O4 U O2 66.92(11) . . ?
O13 U O2 113.18(10) . . ?
O5 U O2 68.03(10) . . ?
O1 U O2 50.61(10) . . ?
O10 U O16 68.75(10) . . ?
O7 U O16 178.55(10) . . ?
O4 U O16 68.53(10) . . ?
O13 U O16 110.91(10) . . ?
O5 U O16 114.12(11) . . ?
O1 U O16 65.89(10) . . ?
O2 U O16 112.10(10) . . ?
O10 U O14 111.86(10) . . ?
O7 U O14 67.17(10) . . ?
O4 U O14 128.99(10) . . ?
O13 U O14 50.82(9) . . ?
O5 U O14 124.68(10) . . ?
O1 U O14 67.73(10) . . ?
O2 U O14 66.89(10) . . ?
O16 U O14 111.41(10) . . ?
O10 U O11 51.04(10) . . ?
O7 U O11 112.50(10) . . ?
O4 U O11 68.16(10) . . ?
O13 U O11 111.99(9) . . ?
O5 U O11 67.36(10) . . ?
O1 U O11 124.58(10) . . ?
O2 U O11 130.16(11) . . ?
O16 U O11 68.73(10) . . ?
O14 U O11 162.43(10) . . ?
O10 U O17 68.40(10) . . ?
O7 U O17 128.39(10) . . ?
O4 U O17 113.35(10) . . ?
O13 U O17 66.01(10) . . ?
O5 U O17 163.70(10) . . ?
O1 U O17 66.41(10) . . ?
O2 U O17 111.24(10) . . ?
O16 U O17 50.20(10) . . ?
O14 U O17 66.21(10) . . ?
O11 U O17 105.43(10) . . ?
O10 U O8 66.74(10) . . ?
O7 U O8 50.45(10) . . ?
O4 U O8 112.14(10) . . ?
O13 U O8 68.44(10) . . ?
O5 U O8 66.28(10) . . ?
O1 U O8 163.20(10) . . ?
O2 U O8 112.88(10) . . ?
O16 U O8 130.31(10) . . ?
O14 U O8 104.74(10) . . ?
O11 U O8 66.66(11) . . ?
O17 U O8 125.63(10) . . ?
N1 O1 U 96.9(2) . . ?
N1 O2 U 96.9(2) . . ?
N2 O4 U 97.4(3) . . ?
N2 O5 U 97.1(2) . . ?
N3 O7 U 97.4(2) . . ?
N3 O8 U 95.9(2) . . ?
N4 O10 U 97.0(2) . . ?
N4 O11 U 96.1(2) . . ?
N5 O13 U 97.3(2) . . ?
N5 O14 U 96.5(2) . . ?
N6 O16 U 96.8(2) . . ?
N6 O17 U 96.9(2) . . ?
O3 N1 O2 122.9(4) . . ?
O3 N1 O1 121.6(4) . . ?
O2 N1 O1 115.4(4) . . ?
O3 N1 U 174.4(3) . . ?
O2 N1 U 57.8(2) . . ?
O1 N1 U 57.74(19) . . ?
O6 N2 O4 122.8(4) . . ?
O6 N2 O5 122.5(4) . . ?
O4 N2 O5 114.7(4) . . ?
O6 N2 U 177.0(3) . . ?
O4 N2 U 57.2(2) . . ?
O5 N2 U 57.5(2) . . ?
O9 N3 O8 121.8(4) . . ?
O9 N3 O7 122.1(4) . . ?
O8 N3 O7 116.1(4) . . ?
O9 N3 U 177.4(3) . . ?
O8 N3 U 58.9(2) . . ?
O7 N3 U 57.3(2) . . ?
O12 N4 O11 123.0(4) . . ?
O12 N4 O10 121.2(4) . . ?
O11 N4 O10 115.8(3) . . ?
O12 N4 U 177.2(3) . . ?
O11 N4 U 58.6(2) . . ?
O10 N4 U 57.28(19) . . ?
O15 N5 O13 122.0(4) . . ?
O15 N5 O14 122.6(4) . . ?
O13 N5 O14 115.3(4) . . ?
O15 N5 U 179.1(3) . . ?
O13 N5 U 57.3(2) . . ?
O14 N5 U 58.0(2) . . ?
O18 N6 O17 122.7(4) . . ?
O18 N6 O16 121.5(4) . . ?
O17 N6 O16 115.8(3) . . ?
O18 N6 U 176.1(3) . . ?
O17 N6 U 58.2(2) . . ?
O16 N6 U 57.8(2) . . ?
C7 N7 C4 108.7(3) . . ?
C7 N7 C10 111.1(3) . . ?
C4 N7 C10 108.7(3) . . ?
C7 N7 C1 108.6(3) . . ?
C4 N7 C1 111.1(3) . . ?
C10 N7 C1 108.7(3) . . ?
C13 N8 C22 111.9(3) . . ?
C13 N8 C16 109.1(3) . . ?
C22 N8 C16 112.3(3) . . ?
C13 N8 C19 107.3(3) . . ?
C22 N8 C19 108.0(3) . . ?
C16 N8 C19 108.0(3) . . ?
C2 C1 N7 115.6(4) . . ?
C2 C1 H1A 108.4 . . ?
N7 C1 H1A 108.4 . . ?
C2 C1 H1B 108.4 . . ?
N7 C1 H1B 108.4 . . ?
H1A C1 H1B 107.5 . . ?
C1 C2 C3 110.0(4) . . ?
C1 C2 H2A 109.7 . . ?
C3 C2 H2A 109.7 . . ?
C1 C2 H2B 109.7 . . ?
C3 C2 H2B 109.7 . . ?
H2A C2 H2B 108.2 . . ?
C2 C3 H3A 109.5 . . ?
C2 C3 H3B 109.5 . . ?
H3A C3 H3B 109.5 . . ?
C2 C3 H3C 109.5 . . ?
H3A C3 H3C 109.5 . . ?
H3B C3 H3C 109.5 . . ?
C5 C4 N7 116.4(4) . . ?
C5 C4 H4A 108.2 . . ?
N7 C4 H4A 108.2 . . ?
C5 C4 H4B 108.2 . . ?
N7 C4 H4B 108.2 . . ?
H4A C4 H4B 107.3 . . ?
C4 C5 C6 108.9(4) . . ?
C4 C5 H5A 109.9 . . ?
C6 C5 H5A 109.9 . . ?
C4 C5 H5B 109.9 . . ?
C6 C5 H5B 109.9 . . ?
H5A C5 H5B 108.3 . . ?
C5 C6 H6A 109.5 . . ?
C5 C6 H6B 109.5 . . ?
H6A C6 H6B 109.5 . . ?
C5 C6 H6C 109.5 . . ?
H6A C6 H6C 109.5 . . ?
H6B C6 H6C 109.5 . . ?
N7 C7 C8 116.8(4) . . ?
N7 C7 H7A 108.1 . . ?
C8 C7 H7A 108.1 . . ?
N7 C7 H7B 108.1 . . ?
C8 C7 H7B 108.1 . . ?
H7A C7 H7B 107.3 . . ?
C9 C8 C7 110.5(4) . . ?
C9 C8 H8A 109.6 . . ?
C7 C8 H8A 109.6 . . ?
C9 C8 H8B 109.6 . . ?
C7 C8 H8B 109.6 . . ?
H8A C8 H8B 108.1 . . ?
C8 C9 H9A 109.5 . . ?
C8 C9 H9B 109.5 . . ?
H9A C9 H9B 109.5 . . ?
C8 C9 H9C 109.5 . . ?
H9A C9 H9C 109.5 . . ?
H9B C9 H9C 109.5 . . ?
C11 C10 N7 115.6(4) . . ?
C11 C10 H10A 108.4 . . ?
N7 C10 H10A 108.4 . . ?
C11 C10 H10B 108.4 . . ?
N7 C10 H10B 108.4 . . ?
H10A C10 H10B 107.4 . . ?
C12 C11 C10 109.6(4) . . ?
C12 C11 H11A 109.7 . . ?
C10 C11 H11A 109.7 . . ?
C12 C11 H11B 109.7 . . ?
C10 C11 H11B 109.7 . . ?
H11A C11 H11B 108.2 . . ?
C11 C12 H12A 109.5 . . ?
C11 C12 H12B 109.5 . . ?
H12A C12 H12B 109.5 . . ?
C11 C12 H12C 109.5 . . ?
H12A C12 H12C 109.5 . . ?
H12B C12 H12C 109.5 . . ?
N8 C13 C14 115.4(4) . . ?
N8 C13 H13A 108.4 . . ?
C14 C13 H13A 108.4 . . ?
N8 C13 H13B 108.4 . . ?
C14 C13 H13B 108.4 . . ?
H13A C13 H13B 107.5 . . ?
C15 C14 C13 109.7(5) . . ?
C15 C14 H14A 109.7 . . ?
C13 C14 H14A 109.7 . . ?
C15 C14 H14B 109.7 . . ?
C13 C14 H14B 109.7 . . ?
H14A C14 H14B 108.2 . . ?
C14 C15 H15A 109.5 . . ?
C14 C15 H15B 109.5 . . ?
H15A C15 H15B 109.5 . . ?
C14 C15 H15C 109.5 . . ?
H15A C15 H15C 109.5 . . ?
H15B C15 H15C 109.5 . . ?
C17 C16 N8 118.4(4) . . ?
C17 C16 H16A 107.7 . . ?
N8 C16 H16A 107.7 . . ?
C17 C16 H16B 107.7 . . ?
N8 C16 H16B 107.7 . . ?
H16A C16 H16B 107.1 . . ?
C16 C17 C18 109.9(4) . . ?
C16 C17 H17A 109.7 . . ?
C18 C17 H17A 109.7 . . ?
C16 C17 H17B 109.7 . . ?
C18 C17 H17B 109.7 . . ?
H17A C17 H17B 108.2 . . ?
C17 C18 H18A 109.5 . . ?
C17 C18 H18B 109.5 . . ?
H18A C18 H18B 109.5 . . ?
C17 C18 H18C 109.5 . . ?
H18A C18 H18C 109.5 . . ?
H18B C18 H18C 109.5 . . ?
C20 C19 N8 115.8(4) . . ?
C20 C19 H19A 108.3 . . ?
N8 C19 H19A 108.3 . . ?
C20 C19 H19B 108.3 . . ?
N8 C19 H19B 108.3 . . ?
H19A C19 H19B 107.4 . . ?
C21 C20 C19 109.2(4) . . ?
C21 C20 H20A 109.8 . . ?
C19 C20 H20A 109.8 . . ?
C21 C20 H20B 109.8 . . ?
C19 C20 H20B 109.8 . . ?
H20A C20 H20B 108.3 . . ?
C20 C21 H21A 109.5 . . ?
C20 C21 H21B 109.5 . . ?
H21A C21 H21B 109.5 . . ?
C20 C21 H21C 109.5 . . ?
H21A C21 H21C 109.5 . . ?
H21B C21 H21C 109.5 . . ?
C23 C22 N8 118.8(4) . . ?
C23 C22 H22A 107.6 . . ?
N8 C22 H22A 107.6 . . ?
C23 C22 H22B 107.6 . . ?
N8 C22 H22B 107.6 . . ?
H22A C22 H22B 107.0 . . ?
C22 C23 C24 108.0(4) . . ?
C22 C23 H23A 110.1 . . ?
C24 C23 H23A 110.1 . . ?
C22 C23 H23B 110.1 . . ?
C24 C23 H23B 110.1 . . ?
H23A C23 H23B 108.4 . . ?
C23 C24 H24A 109.5 . . ?
C23 C24 H24B 109.5 . . ?
H24A C24 H24B 109.5 . . ?
C23 C24 H24C 109.5 . . ?
H24A C24 H24C 109.5 . . ?
H24B C24 H24C 109.5 . . ?

loop_
_geom_bond_atom_site_label_1
_geom_bond_atom_site_label_2
_geom_bond_distance
_geom_bond_site_symmetry_2
_geom_bond_publ_flag
U O10 2.497(3) . ?
U O7 2.506(3) . ?
U O4 2.508(3) . ?
U O13 2.511(3) . ?
U O5 2.513(3) . ?
U O1 2.516(3) . ?
U O2 2.518(3) . ?
U O16 2.522(3) . ?
U O14 2.525(3) . ?
U O11 2.528(3) . ?
U O17 2.535(3) . ?
U O8 2.543(3) . ?
O1 N1 1.276(4) . ?
O2 N1 1.269(5) . ?
O3 N1 1.211(4) . ?
O4 N2 1.276(5) . ?
O5 N2 1.277(5) . ?
O6 N2 1.209(5) . ?
O7 N3 1.273(5) . ?
O8 N3 1.263(5) . ?
O9 N3 1.223(5) . ?
O10 N4 1.289(5) . ?
O11 N4 1.267(5) . ?
O12 N4 1.207(4) . ?
O13 N5 1.278(4) . ?
O14 N5 1.280(4) . ?
O15 N5 1.215(4) . ?
O16 N6 1.278(5) . ?
O17 N6 1.254(5) . ?
O18 N6 1.216(5) . ?
N7 C7 1.513(5) . ?
N7 C4 1.523(5) . ?
N7 C10 1.523(5) . ?
N7 C1 1.524(5) . ?
N8 C13 1.516(5) . ?
N8 C22 1.516(5) . ?
N8 C16 1.525(5) . ?
N8 C19 1.525(5) . ?
C1 C2 1.512(6) . ?
C1 H1A 0.9900 . ?
C1 H1B 0.9900 . ?
C2 C3 1.514(6) . ?
C2 H2A 0.9900 . ?
C2 H2B 0.9900 . ?
C3 H3A 0.9800 . ?
C3 H3B 0.9800 . ?
C3 H3C 0.9800 . ?
C4 C5 1.509(6) . ?
C4 H4A 0.9900 . ?
C4 H4B 0.9900 . ?
C5 C6 1.526(6) . ?
C5 H5A 0.9900 . ?
C5 H5B 0.9900 . ?
C6 H6A 0.9800 . ?
C6 H6B 0.9800 . ?
C6 H6C 0.9800 . ?
C7 C8 1.514(6) . ?
C7 H7A 0.9900 . ?
C7 H7B 0.9900 . ?
C8 C9 1.502(7) . ?
C8 H8A 0.9900 . ?
C8 H8B 0.9900 . ?
C9 H9A 0.9800 . ?
C9 H9B 0.9800 . ?
C9 H9C 0.9800 . ?
C10 C11 1.520(6) . ?
C10 H10A 0.9900 . ?
C10 H10B 0.9900 . ?
C11 C12 1.498(7) . ?
C11 H11A 0.9900 . ?
C11 H11B 0.9900 . ?
C12 H12A 0.9800 . ?
C12 H12B 0.9800 . ?
C12 H12C 0.9800 . ?
C13 C14 1.522(6) . ?
C13 H13A 0.9900 . ?
C13 H13B 0.9900 . ?
C14 C15 1.514(7) . ?
C14 H14A 0.9900 . ?
C14 H14B 0.9900 . ?
C15 H15A 0.9800 . ?
C15 H15B 0.9800 . ?
C15 H15C 0.9800 . ?
C16 C17 1.507(6) . ?
C16 H16A 0.9900 . ?
C16 H16B 0.9900 . ?
C17 C18 1.510(6) . ?
C17 H17A 0.9900 . ?
C17 H17B 0.9900 . ?
C18 H18A 0.9800 . ?
C18 H18B 0.9800 . ?
C18 H18C 0.9800 . ?
C19 C20 1.515(6) . ?
C19 H19A 0.9900 . ?
C19 H19B 0.9900 . ?
C20 C21 1.508(7) . ?
C20 H20A 0.9900 . ?
C20 H20B 0.9900 . ?
C21 H21A 0.9800 . ?
C21 H21B 0.9800 . ?
C21 H21C 0.9800 . ?
C22 C23 1.507(6) . ?
C22 H22A 0.9900 . ?
C22 H22B 0.9900 . ?
C23 C24 1.516(6) . ?
C23 H23A 0.9900 . ?
C23 H23B 0.9900 . ?
C24 H24A 0.9800 . ?
C24 H24B 0.9800 . ?
C24 H24C 0.9800 . ?

loop_
_geom_contact_atom_site_label_1
_geom_contact_atom_site_label_2
_geom_contact_distance
_geom_contact_site_symmetry_1
_geom_contact_site_symmetry_2
_geom_contact_publ_flag
? ? ? ? ? ?

loop_
_geom_hbond_atom_site_label_D
_geom_hbond_atom_site_label_H
_geom_hbond_atom_site_label_A
_geom_hbond_distance_DH
_geom_hbond_distance_HA
_geom_hbond_distance_DA
_geom_hbond_angle_DHA
_geom_hbond_site_symmetry_A
_geom_hbond_publ_flag
? ? ? ? ? ? ? ? ?

loop_
_geom_torsion_atom_site_label_1
_geom_torsion_atom_site_label_2
_geom_torsion_atom_site_label_3
_geom_torsion_atom_site_label_4
_geom_torsion
_geom_torsion_site_symmetry_1
_geom_torsion_site_symmetry_2
_geom_torsion_site_symmetry_3
_geom_torsion_site_symmetry_4
_geom_torsion_publ_flag
O10 U O1 N1 -179.5(2) . . . . ?
O7 U O1 N1 29.4(3) . . . . ?
O4 U O1 N1 -76.2(3) . . . . ?
O13 U O1 N1 104.3(3) . . . . ?
O5 U O1 N1 -41.9(3) . . . . ?
O2 U O1 N1 2.2(2) . . . . ?
O16 U O1 N1 -152.0(3) . . . . ?
O14 U O1 N1 80.0(3) . . . . ?
O11 U O1 N1 -114.3(3) . . . . ?
O17 U O1 N1 152.7(3) . . . . ?
O8 U O1 N1 13.9(5) . . . . ?
O10 U O2 N1 -105(4) . . . . ?
O7 U O2 N1 -155.4(3) . . . . ?
O4 U O2 N1 76.0(3) . . . . ?
O13 U O2 N1 -103.3(3) . . . . ?
O5 U O2 N1 131.2(3) . . . . ?
O1 U O2 N1 -2.2(2) . . . . ?
O16 U O2 N1 23.1(3) . . . . ?
O14 U O2 N1 -81.7(3) . . . . ?
O11 U O2 N1 103.3(3) . . . . ?
O17 U O2 N1 -31.2(3) . . . . ?
O8 U O2 N1 -178.6(3) . . . . ?
O10 U O4 N2 -101.8(2) . . . . ?
O7 U O4 N2 26.6(3) . . . . ?
O13 U O4 N2 177(100) . . . . ?
O5 U O4 N2 -1.6(2) . . . . ?
O1 U O4 N2 133.6(3) . . . . ?
O2 U O4 N2 78.2(2) . . . . ?
O16 U O4 N2 -154.4(3) . . . . ?
O14 U O4 N2 104.8(2) . . . . ?
O11 U O4 N2 -79.6(2) . . . . ?
O17 U O4 N2 -177.6(2) . . . . ?
O8 U O4 N2 -28.2(3) . . . . ?
O10 U O5 N2 105.4(2) . . . . ?
O7 U O5 N2 -150.0(3) . . . . ?
O4 U O5 N2 1.6(2) . . . . ?
O13 U O5 N2 -178.3(2) . . . . ?
O1 U O5 N2 -40.4(3) . . . . ?
O2 U O5 N2 -75.9(2) . . . . ?
O16 U O5 N2 29.4(3) . . . . ?
O14 U O5 N2 -113.3(2) . . . . ?
O11 U O5 N2 81.3(3) . . . . ?
O17 U O5 N2 14.8(5) . . . . ?
O8 U O5 N2 154.7(3) . . . . ?
O10 U O7 N3 30.7(3) . . . . ?
O4 U O7 N3 -99.3(2) . . . . ?
O13 U O7 N3 81.1(2) . . . . ?
O5 U O7 N3 -75.9(2) . . . . ?
O1 U O7 N3 -172.8(2) . . . . ?
O2 U O7 N3 -150.4(3) . . . . ?
O16 U O7 N3 123(4) . . . . ?
O14 U O7 N3 136.4(3) . . . . ?
O11 U O7 N3 -24.6(3) . . . . ?
O17 U O7 N3 109.5(2) . . . . ?
O8 U O7 N3 1.5(2) . . . . ?
O10 U O8 N3 -151.8(3) . . . . ?
O7 U O8 N3 -1.5(2) . . . . ?
O4 U O8 N3 100.1(3) . . . . ?
O13 U O8 N3 -80.2(2) . . . . ?
O5 U O8 N3 77.9(2) . . . . ?
O1 U O8 N3 17.1(5) . . . . ?
O2 U O8 N3 26.8(3) . . . . ?
O16 U O8 N3 -179.9(2) . . . . ?
O14 U O8 N3 -44.0(3) . . . . ?
O11 U O8 N3 152.3(3) . . . . ?
O17 U O8 N3 -115.0(2) . . . . ?
O7 U O10 N4 -101.3(3) . . . . ?
O4 U O10 N4 27.7(3) . . . . ?
O13 U O10 N4 -153.0(3) . . . . ?
O5 U O10 N4 -28.0(3) . . . . ?
O1 U O10 N4 107.1(3) . . . . ?
O2 U O10 N4 -151(4) . . . . ?
O16 U O10 N4 80.2(3) . . . . ?
O14 U O10 N4 -174.3(2) . . . . ?
O11 U O10 N4 0.9(2) . . . . ?
O17 U O10 N4 134.4(3) . . . . ?
O8 U O10 N4 -77.1(2) . . . . ?
O10 U O11 N4 -1.0(2) . . . . ?
O7 U O11 N4 98.9(3) . . . . ?
O4 U O11 N4 -154.8(3) . . . . ?
O13 U O11 N4 24.6(3) . . . . ?
O5 U O11 N4 150.1(3) . . . . ?
O1 U O11 N4 -117.1(2) . . . . ?
O2 U O11 N4 178.2(2) . . . . ?
O16 U O11 N4 -80.3(3) . . . . ?
O14 U O11 N4 13.7(5) . . . . ?
O17 U O11 N4 -45.4(3) . . . . ?
O8 U O11 N4 77.3(3) . . . . ?
O10 U O13 N5 -153.3(2) . . . . ?
O7 U O13 N5 78.7(2) . . . . ?
O4 U O13 N5 -72(9) . . . . ?
O5 U O13 N5 106.8(2) . . . . ?
O1 U O13 N5 -28.6(2) . . . . ?
O2 U O13 N5 26.7(2) . . . . ?
O16 U O13 N5 -100.3(2) . . . . ?
O14 U O13 N5 0.8(2) . . . . ?
O11 U O13 N5 -174.9(2) . . . . ?
O17 U O13 N5 -77.2(2) . . . . ?
O8 U O13 N5 133.3(2) . . . . ?
O10 U O14 N5 24.4(3) . . . . ?
O7 U O14 N5 -80.4(2) . . . . ?
O4 U O14 N5 178.4(2) . . . . ?
O13 U O14 N5 -0.8(2) . . . . ?
O5 U O14 N5 -117.1(2) . . . . ?
O1 U O14 N5 149.8(2) . . . . ?
O2 U O14 N5 -155.0(3) . . . . ?
O16 U O14 N5 99.2(2) . . . . ?
O11 U O14 N5 12.2(5) . . . . ?
O17 U O14 N5 76.8(2) . . . . ?
O8 U O14 N5 -46.0(2) . . . . ?
O10 U O16 N6 82.0(2) . . . . ?
O7 U O16 N6 -11(4) . . . . ?
O4 U O16 N6 -148.9(3) . . . . ?
O13 U O16 N6 30.8(2) . . . . ?
O5 U O16 N6 -171.7(2) . . . . ?
O1 U O16 N6 -75.6(2) . . . . ?
O2 U O16 N6 -96.8(2) . . . . ?
O14 U O16 N6 -24.0(3) . . . . ?
O11 U O16 N6 137.1(2) . . . . ?
O17 U O16 N6 3.0(2) . . . . ?
O8 U O16 N6 109.7(2) . . . . ?
O10 U O17 N6 -82.8(2) . . . . ?
O7 U O17 N6 176.5(2) . . . . ?
O4 U O17 N6 25.4(3) . . . . ?
O13 U O17 N6 -154.6(2) . . . . ?
O5 U O17 N6 14.3(5) . . . . ?
O1 U O17 N6 74.4(2) . . . . ?
O2 U O17 N6 98.6(2) . . . . ?
O16 U O17 N6 -3.1(2) . . . . ?
O14 U O17 N6 149.4(2) . . . . ?
O11 U O17 N6 -47.0(2) . . . . ?
O8 U O17 N6 -119.1(2) . . . . ?
U O2 N1 O3 -173.4(4) . . . . ?
U O2 N1 O1 3.8(4) . . . . ?
U O1 N1 O3 173.5(4) . . . . ?
U O1 N1 O2 -3.8(4) . . . . ?
O10 U N1 O3 -84(3) . . . . ?
O7 U N1 O3 122(3) . . . . ?
O4 U N1 O3 7(3) . . . . ?
O13 U N1 O3 -172(3) . . . . ?
O5 U N1 O3 55(3) . . . . ?
O1 U N1 O3 -85(3) . . . . ?
O2 U N1 O3 99(3) . . . . ?
O16 U N1 O3 -59(3) . . . . ?
O14 U N1 O3 -174(3) . . . . ?
O11 U N1 O3 1(3) . . . . ?
O17 U N1 O3 -110(3) . . . . ?
O8 U N1 O3 101(3) . . . . ?
O10 U N1 O2 176.9(3) . . . . ?
O7 U N1 O2 22.7(3) . . . . ?
O4 U N1 O2 -92.2(3) . . . . ?
O13 U N1 O2 88.5(3) . . . . ?
O5 U N1 O2 -44.4(3) . . . . ?
O1 U N1 O2 175.9(4) . . . . ?
O16 U N1 O2 -158.7(3) . . . . ?
O14 U N1 O2 87.0(3) . . . . ?
O11 U N1 O2 -98.9(3) . . . . ?
O17 U N1 O2 151.1(3) . . . . ?
O8 U N1 O2 1.9(3) . . . . ?
O10 U N1 O1 0.9(4) . . . . ?
O7 U N1 O1 -153.2(3) . . . . ?
O4 U N1 O1 91.9(3) . . . . ?
O13 U N1 O1 -87.4(3) . . . . ?
O5 U N1 O1 139.7(3) . . . . ?
O2 U N1 O1 -175.9(4) . . . . ?
O16 U N1 O1 25.3(3) . . . . ?
O14 U N1 O1 -88.9(3) . . . . ?
O11 U N1 O1 85.2(3) . . . . ?
O17 U N1 O1 -24.9(3) . . . . ?
O8 U N1 O1 -174.0(2) . . . . ?
U O4 N2 O6 -176.4(4) . . . . ?
U O4 N2 O5 2.8(4) . . . . ?
U O5 N2 O6 176.4(4) . . . . ?
U O5 N2 O4 -2.8(4) . . . . ?
O10 U N2 O6 -177(100) . . . . ?
O7 U N2 O6 -64(7) . . . . ?
O4 U N2 O6 92(7) . . . . ?
O13 U N2 O6 -88(7) . . . . ?
O5 U N2 O6 -91(7) . . . . ?
O1 U N2 O6 50(7) . . . . ?
O2 U N2 O6 2(7) . . . . ?
O16 U N2 O6 116(7) . . . . ?
O14 U N2 O6 -5(7) . . . . ?
O11 U N2 O6 -179(100) . . . . ?
O17 U N2 O6 95(7) . . . . ?
O8 U N2 O6 -114(7) . . . . ?
O10 U N2 O4 90.6(2) . . . . ?
O7 U N2 O4 -155.6(2) . . . . ?
O13 U N2 O4 -179.9(2) . . . . ?
O5 U N2 O4 177.0(4) . . . . ?
O1 U N2 O4 -42.0(2) . . . . ?
O2 U N2 O4 -90.2(2) . . . . ?
O16 U N2 O4 23.7(2) . . . . ?
O14 U N2 O4 -96.8(3) . . . . ?
O11 U N2 O4 89.5(3) . . . . ?
O17 U N2 O4 3.3(3) . . . . ?
O8 U N2 O4 154.0(2) . . . . ?
O10 U N2 O5 -86.4(3) . . . . ?
O7 U N2 O5 27.4(3) . . . . ?
O4 U N2 O5 -177.0(4) . . . . ?
O13 U N2 O5 3.0(4) . . . . ?
O1 U N2 O5 141.0(3) . . . . ?
O2 U N2 O5 92.8(3) . . . . ?
O16 U N2 O5 -153.3(2) . . . . ?
O14 U N2 O5 86.2(3) . . . . ?
O11 U N2 O5 -87.6(2) . . . . ?
O17 U N2 O5 -173.7(2) . . . . ?
O8 U N2 O5 -23.0(3) . . . . ?
U O8 N3 O9 -177.0(4) . . . . ?
U O8 N3 O7 2.5(4) . . . . ?
U O7 N3 O9 177.0(4) . . . . ?
U O7 N3 O8 -2.6(4) . . . . ?
O10 U N3 O9 131(8) . . . . ?
O7 U N3 O9 -77(8) . . . . ?
O4 U N3 O9 15(8) . . . . ?
O13 U N3 O9 -165(8) . . . . ?
O5 U N3 O9 15(8) . . . . ?
O1 U N3 O9 -67(8) . . . . ?
O2 U N3 O9 -50(8) . . . . ?
O16 U N3 O9 106(8) . . . . ?
O14 U N3 O9 -117(8) . . . . ?
O11 U N3 O9 80(8) . . . . ?
O17 U N3 O9 -169(8) . . . . ?
O8 U N3 O9 105(8) . . . . ?
O10 U N3 O8 25.8(2) . . . . ?
O7 U N3 O8 177.3(4) . . . . ?
O4 U N3 O8 -90.8(3) . . . . ?
O13 U N3 O8 89.2(3) . . . . ?
O5 U N3 O8 -90.2(3) . . . . ?
O1 U N3 O8 -172.6(2) . . . . ?
O2 U N3 O8 -155.4(3) . . . . ?
O16 U N3 O8 0.2(4) . . . . ?
O14 U N3 O8 137.7(3) . . . . ?
O11 U N3 O8 -25.3(3) . . . . ?
O17 U N3 O8 85.1(3) . . . . ?
O10 U N3 O7 -151.6(2) . . . . ?
O4 U N3 O7 91.9(2) . . . . ?
O13 U N3 O7 -88.1(2) . . . . ?
O5 U N3 O7 92.5(3) . . . . ?
O1 U N3 O7 10.0(3) . . . . ?
O2 U N3 O7 27.2(2) . . . . ?
O16 U N3 O7 -177.1(2) . . . . ?
O14 U N3 O7 -39.6(2) . . . . ?
O11 U N3 O7 157.4(2) . . . . ?
O17 U N3 O7 -92.2(3) . . . . ?
O8 U N3 O7 -177.3(4) . . . . ?
U O11 N4 O12 -177.3(4) . . . . ?
U O11 N4 O10 1.6(4) . . . . ?
U O10 N4 O12 177.3(4) . . . . ?
U O10 N4 O11 -1.6(4) . . . . ?
O10 U N4 O12 -58(7) . . . . ?
O7 U N4 O12 32(7) . . . . ?
O4 U N4 O12 147(7) . . . . ?
O13 U N4 O12 -33(7) . . . . ?
O5 U N4 O12 97(7) . . . . ?
O1 U N4 O12 -153(7) . . . . ?
O2 U N4 O12 121(7) . . . . ?
O16 U N4 O12 -147(7) . . . . ?
O14 U N4 O12 -50(7) . . . . ?
O11 U N4 O12 124(7) . . . . ?
O17 U N4 O12 -99(7) . . . . ?
O8 U N4 O12 33(7) . . . . ?
O10 U N4 O11 178.3(4) . . . . ?
O7 U N4 O11 -92.2(3) . . . . ?
O4 U N4 O11 23.3(3) . . . . ?
O13 U N4 O11 -157.3(3) . . . . ?
O5 U N4 O11 -27.4(3) . . . . ?
O1 U N4 O11 82.5(3) . . . . ?
O2 U N4 O11 -3.3(4) . . . . ?
O16 U N4 O11 89.2(3) . . . . ?
O14 U N4 O11 -174.0(2) . . . . ?
O17 U N4 O11 136.6(3) . . . . ?
O8 U N4 O11 -90.9(3) . . . . ?
O7 U N4 O10 89.6(3) . . . . ?
O4 U N4 O10 -155.0(2) . . . . ?
O13 U N4 O10 24.4(2) . . . . ?
O5 U N4 O10 154.3(2) . . . . ?
O1 U N4 O10 -95.7(3) . . . . ?
O2 U N4 O10 178.4(2) . . . . ?
O16 U N4 O10 -89.1(3) . . . . ?
O14 U N4 O10 7.8(3) . . . . ?
O11 U N4 O10 -178.3(4) . . . . ?
O17 U N4 O10 -41.7(2) . . . . ?
O8 U N4 O10 90.8(3) . . . . ?
U O13 N5 O15 179.2(3) . . . . ?
U O13 N5 O14 -1.4(3) . . . . ?
U O14 N5 O15 -179.2(3) . . . . ?
U O14 N5 O13 1.4(3) . . . . ?
O10 U N5 O15 -24(20) . . . . ?
O7 U N5 O15 -139(20) . . . . ?
O4 U N5 O15 130(20) . . . . ?
O13 U N5 O15 -48(20) . . . . ?
O5 U N5 O15 -144(20) . . . . ?
O1 U N5 O15 105(20) . . . . ?
O2 U N5 O15 156(20) . . . . ?
O16 U N5 O15 42(20) . . . . ?
O14 U N5 O15 133(20) . . . . ?
O11 U N5 O15 -41(20) . . . . ?
O17 U N5 O15 42(20) . . . . ?
O8 U N5 O15 -91(20) . . . . ?
O10 U N5 O13 24.1(2) . . . . ?
O7 U N5 O13 -90.3(2) . . . . ?
O4 U N5 O13 178.6(2) . . . . ?
O5 U N5 O13 -95.8(2) . . . . ?
O1 U N5 O13 153.8(2) . . . . ?
O2 U N5 O13 -155.6(2) . . . . ?
O16 U N5 O13 90.1(2) . . . . ?
O14 U N5 O13 -178.5(4) . . . . ?
O11 U N5 O13 6.9(3) . . . . ?
O17 U N5 O13 90.5(2) . . . . ?
O8 U N5 O13 -42.7(2) . . . . ?
O10 U N5 O14 -157.4(2) . . . . ?
O7 U N5 O14 88.2(2) . . . . ?
O4 U N5 O14 -2.9(4) . . . . ?
O13 U N5 O14 178.5(4) . . . . ?
O5 U N5 O14 82.7(3) . . . . ?
O1 U N5 O14 -27.7(2) . . . . ?
O2 U N5 O14 22.9(2) . . . . ?
O16 U N5 O14 -91.4(2) . . . . ?
O11 U N5 O14 -174.6(2) . . . . ?
O17 U N5 O14 -91.0(2) . . . . ?
O8 U N5 O14 135.8(2) . . . . ?
U O17 N6 O18 -175.5(4) . . . . ?
U O17 N6 O16 5.2(4) . . . . ?
U O16 N6 O18 175.5(4) . . . . ?
U O16 N6 O17 -5.2(4) . . . . ?
O10 U N6 O18 -169(5) . . . . ?
O7 U N6 O18 98(5) . . . . ?
O4 U N6 O18 -52(5) . . . . ?
O13 U N6 O18 128(5) . . . . ?
O5 U N6 O18 -69(5) . . . . ?
O1 U N6 O18 11(5) . . . . ?
O2 U N6 O18 13(5) . . . . ?
O16 U N6 O18 -81(5) . . . . ?
O14 U N6 O18 77(5) . . . . ?
O11 U N6 O18 -120(5) . . . . ?
O17 U N6 O18 105(5) . . . . ?
O8 U N6 O18 -175(5) . . . . ?
O10 U N6 O17 86.9(2) . . . . ?
O7 U N6 O17 -6.1(4) . . . . ?
O4 U N6 O17 -156.8(2) . . . . ?
O13 U N6 O17 23.1(2) . . . . ?
O5 U N6 O17 -173.9(2) . . . . ?
O1 U N6 O17 -93.6(2) . . . . ?
O2 U N6 O17 -91.7(2) . . . . ?
O16 U N6 O17 174.5(4) . . . . ?
O14 U N6 O17 -27.8(2) . . . . ?
O11 U N6 O17 135.1(2) . . . . ?
O8 U N6 O17 80.9(3) . . . . ?
O10 U N6 O16 -87.6(2) . . . . ?
O7 U N6 O16 179.4(2) . . . . ?
O4 U N6 O16 28.7(2) . . . . ?
O13 U N6 O16 -151.4(2) . . . . ?
O5 U N6 O16 11.6(3) . . . . ?
O1 U N6 O16 92.0(2) . . . . ?
O2 U N6 O16 93.9(2) . . . . ?
O14 U N6 O16 157.7(2) . . . . ?
O11 U N6 O16 -39.4(2) . . . . ?
O17 U N6 O16 -174.5(4) . . . . ?
O8 U N6 O16 -93.6(3) . . . . ?
C7 N7 C1 C2 64.7(5) . . . . ?
C4 N7 C1 C2 -54.7(5) . . . . ?
C10 N7 C1 C2 -174.3(4) . . . . ?
N7 C1 C2 C3 172.3(4) . . . . ?
C7 N7 C4 C5 -169.7(4) . . . . ?
C10 N7 C4 C5 69.2(5) . . . . ?
C1 N7 C4 C5 -50.3(5) . . . . ?
N7 C4 C5 C6 174.4(4) . . . . ?
C4 N7 C7 C8 -64.1(5) . . . . ?
C10 N7 C7 C8 55.4(5) . . . . ?
C1 N7 C7 C8 174.9(4) . . . . ?
N7 C7 C8 C9 -177.7(4) . . . . ?
C7 N7 C10 C11 55.9(5) . . . . ?
C4 N7 C10 C11 175.5(4) . . . . ?
C1 N7 C10 C11 -63.5(5) . . . . ?
N7 C10 C11 C12 178.1(4) . . . . ?
C22 N8 C13 C14 -61.0(5) . . . . ?
C16 N8 C13 C14 174.1(4) . . . . ?
C19 N8 C13 C14 57.3(5) . . . . ?
N8 C13 C14 C15 173.9(5) . . . . ?
C13 N8 C16 C17 48.3(5) . . . . ?
C22 N8 C16 C17 -76.3(5) . . . . ?
C19 N8 C16 C17 164.6(4) . . . . ?
N8 C16 C17 C18 -179.3(4) . . . . ?
C13 N8 C19 C20 173.7(4) . . . . ?
C22 N8 C19 C20 -65.6(5) . . . . ?
C16 N8 C19 C20 56.2(5) . . . . ?
N8 C19 C20 C21 163.5(4) . . . . ?
C13 N8 C22 C23 -45.7(5) . . . . ?
C16 N8 C22 C23 77.4(5) . . . . ?
C19 N8 C22 C23 -163.6(4) . . . . ?
N8 C22 C23 C24 178.9(4) . . . . ?

loop_
_reflns_scale_group_code
_reflns_scale_meas_F
? ?
